data_4106574
loop_
_publ_author_name
'Thomas R. Dugan'
'Xianru Sun'
'Elena V. Rybak-Akimova'
'Olayinka Olatunji-Ojo'
'Thomas R. Cundari'
'Patrick L. Holland'

_publ_section_title
;
 A Masked Two-Coordinate Cobalt(I) Complex That Activates C-F Bonds
;
_journal_name_full 'Journal of the American Chemical Society'
_journal_page_first 12418
_journal_page_last 12421
_journal_paper_doi 10.1021/ja2052914
_journal_volume 133
_journal_year 2011
_chemical_formula_moiety 'C39 H61 Co N2 O'
_chemical_formula_sum 'C39 H61 Co N2 O'
_chemical_formula_weight 632.83
_chemical_name_common L(tBu)Co(THF)
_chemical_name_systematic
; 
 ? 
;
_space_group_IT_number 14
_symmetry_cell_setting monoclinic
_symmetry_space_group_name_Hall '-P 2yn'
_symmetry_space_group_name_H-M 'P 1 21/n 1'
_atom_sites_solution_hydrogens geom
_atom_sites_solution_primary direct
_atom_sites_solution_secondary difmap
_audit_creation_method SHELXL-97
_cell_angle_alpha 90.00
_cell_angle_beta 94.762(2)
_cell_angle_gamma 90.00
_cell_formula_units_Z 4
_cell_length_a 9.4077(8)
_cell_length_b 17.7033(14)
_cell_length_c 21.4739(17)
_cell_measurement_reflns_used 4085
_cell_measurement_temperature 100.0(1)
_cell_measurement_theta_max 25.97
_cell_measurement_theta_min 2.22
_cell_volume 3564.1(5)
_computing_cell_refinement 'SAINT (Bruker, 2009)'
_computing_data_collection 'APEX2 (Bruker, 2009)'
_computing_data_reduction 'SAINT (Bruker, 2009)'
_computing_molecular_graphics 'SHELXTL (Sheldrick, 2008)'
_computing_publication_material 'SHELXTL (Sheldrick, 2008)'
_computing_structure_refinement 'SHELXL-97 (Sheldrick, 2008)'
_computing_structure_solution 'SIR97 (Altomare et al., 1999)'
_diffrn_ambient_temperature 100.0(1)
_diffrn_measured_fraction_theta_full 1.000
_diffrn_measured_fraction_theta_max 1.000
_diffrn_measurement_device_type 'Bruker SMART APEX II CCD Platform'
_diffrn_measurement_method 'area detector, \w scans per \f'
_diffrn_radiation_monochromator graphite
_diffrn_radiation_source 'fine-focus sealed tube'
_diffrn_radiation_type MoK\a
_diffrn_radiation_wavelength 0.71073
_diffrn_reflns_av_R_equivalents 0.1633
_diffrn_reflns_av_sigmaI/netI 0.1140
_diffrn_reflns_limit_h_max 11
_diffrn_reflns_limit_h_min -11
_diffrn_reflns_limit_k_max 22
_diffrn_reflns_limit_k_min -22
_diffrn_reflns_limit_l_max 26
_diffrn_reflns_limit_l_min -26
_diffrn_reflns_number 37763
_diffrn_reflns_theta_full 26.37
_diffrn_reflns_theta_max 26.37
_diffrn_reflns_theta_min 1.49
_diffrn_standards_number 0
_exptl_absorpt_coefficient_mu 0.513
_exptl_absorpt_correction_T_max 0.9699
_exptl_absorpt_correction_T_min 0.9317
_exptl_absorpt_correction_type multi-scan
_exptl_absorpt_process_details 'SADABS (Sheldrick, 2008)'
_exptl_crystal_colour orange
_exptl_crystal_density_diffrn 1.179
_exptl_crystal_description plate
_exptl_crystal_F_000 1376
_exptl_crystal_size_max 0.14
_exptl_crystal_size_mid 0.12
_exptl_crystal_size_min 0.06
_refine_diff_density_max 0.399
_refine_diff_density_min -0.460
_refine_diff_density_rms 0.076
_refine_ls_extinction_method none
_refine_ls_goodness_of_fit_ref 1.004
_refine_ls_hydrogen_treatment constr
_refine_ls_matrix_type full
_refine_ls_number_parameters 402
_refine_ls_number_reflns 7283
_refine_ls_number_restraints 0
_refine_ls_restrained_S_all 1.004
_refine_ls_R_factor_all 0.1263
_refine_ls_R_factor_gt 0.0600
_refine_ls_shift/su_max 0.001
_refine_ls_shift/su_mean 0.000
_refine_ls_structure_factor_coef Fsqd
_refine_ls_weighting_details 'calc w=1/[\s^2^(Fo^2^)+(0.0466P)^2^+0.2062P] where P=(Fo^2^+2Fc^2^)/3'
_refine_ls_weighting_scheme calc
_refine_ls_wR_factor_gt 0.1081
_refine_ls_wR_factor_ref 0.1308
_reflns_number_gt 4237
_reflns_number_total 7283
_reflns_threshold_expression >2sigma(I)
_cod_data_source_file ja2052914_si_002_1.cif
_cod_data_source_block L(tBu)Co(THF)
_cod_database_code 4106574

loop_
_symmetry_equiv_pos_as_xyz
'x, y, z'
'-x+1/2, y+1/2, -z+1/2'
'-x, -y, -z'
'x-1/2, -y-1/2, z-1/2'

loop_
_atom_site_label
_atom_site_type_symbol
_atom_site_fract_x
_atom_site_fract_y
_atom_site_fract_z
_atom_site_U_iso_or_equiv
_atom_site_adp_type
_atom_site_occupancy
_atom_site_symmetry_multiplicity
_atom_site_calc_flag
_atom_site_refinement_flags
Co1 Co 0.90510(5) 0.24075(3) 0.63049(2) 0.02112(14) Uani 1 1 d .
O1 O 0.9980(2) 0.32506(13) 0.68091(12) 0.0247(6) Uani 1 1 d .
C1 C 1.0409(4) 0.3930(2) 0.64914(19) 0.0290(9) Uani 1 1 d .
H1A H 0.9562 0.4226 0.6334 0.035 Uiso 1 1 calc R
H1B H 1.0962 0.3797 0.6134 0.035 Uiso 1 1 calc R
C2 C 1.1315(4) 0.4376(2) 0.6973(2) 0.0368(11) Uani 1 1 d .
H2A H 1.0742 0.4764 0.7169 0.044 Uiso 1 1 calc R
H2B H 1.2117 0.4625 0.6783 0.044 Uiso 1 1 calc R
C3 C 1.1858(4) 0.3781(2) 0.7447(2) 0.0327(10) Uani 1 1 d .
H3A H 1.2700 0.3512 0.7310 0.039 Uiso 1 1 calc R
H3B H 1.2105 0.4007 0.7863 0.039 Uiso 1 1 calc R
C4 C 1.0586(4) 0.3262(2) 0.74539(18) 0.0296(10) Uani 1 1 d .
H4A H 1.0883 0.2749 0.7594 0.036 Uiso 1 1 calc R
H4B H 0.9888 0.3459 0.7734 0.036 Uiso 1 1 calc R
N11 N 0.9157(3) 0.13678(15) 0.65279(13) 0.0152(6) Uani 1 1 d .
N21 N 0.7767(3) 0.23432(15) 0.55875(13) 0.0150(6) Uani 1 1 d .
C11 C 0.8592(4) -0.00440(18) 0.63160(16) 0.0194(8) Uani 1 1 d .
C21 C 0.8449(4) 0.08279(18) 0.61882(16) 0.0151(7) Uani 1 1 d .
C31 C 0.7518(3) 0.10149(18) 0.56669(16) 0.0162(8) Uani 1 1 d .
H31A H 0.7018 0.0593 0.5483 0.019 Uiso 1 1 calc R
C41 C 0.7178(4) 0.17007(18) 0.53636(16) 0.0165(8) Uani 1 1 d .
C51 C 0.6091(4) 0.16305(19) 0.47862(17) 0.0191(8) Uani 1 1 d .
C12 C 0.9922(4) 0.12724(17) 0.71202(16) 0.0161(8) Uani 1 1 d .
C22 C 0.9172(4) 0.12598(18) 0.76636(16) 0.0181(8) Uani 1 1 d .
C32 C 0.9938(4) 0.12202(19) 0.82396(17) 0.0203(8) Uani 1 1 d .
H32A H 0.9439 0.1209 0.8606 0.024 Uiso 1 1 calc R
C42 C 1.1408(4) 0.11972(19) 0.82971(17) 0.0213(8) Uani 1 1 d .
H42A H 1.1912 0.1158 0.8698 0.026 Uiso 1 1 calc R
C52 C 1.2138(4) 0.12309(18) 0.77693(17) 0.0186(8) Uani 1 1 d .
H52A H 1.3152 0.1230 0.7812 0.022 Uiso 1 1 calc R
C62 C 1.1429(4) 0.12666(17) 0.71726(16) 0.0158(8) Uani 1 1 d .
C72 C 0.7553(4) 0.13430(19) 0.76201(17) 0.0214(8) Uani 1 1 d .
H72A H 0.7180 0.1188 0.7190 0.026 Uiso 1 1 calc R
C82 C 0.7158(4) 0.2169(2) 0.7704(2) 0.0321(10) Uani 1 1 d .
H82A H 0.7578 0.2476 0.7387 0.048 Uiso 1 1 calc R
H82B H 0.7525 0.2340 0.8121 0.048 Uiso 1 1 calc R
H82C H 0.6118 0.2223 0.7659 0.048 Uiso 1 1 calc R
C92 C 0.6845(4) 0.0843(2) 0.80818(18) 0.0268(9) Uani 1 1 d .
H92A H 0.5806 0.0891 0.8011 0.040 Uiso 1 1 calc R
H92B H 0.7151 0.1001 0.8509 0.040 Uiso 1 1 calc R
H92C H 0.7121 0.0316 0.8022 0.040 Uiso 1 1 calc R
C102 C 1.2290(4) 0.13078(18) 0.66020(16) 0.0173(8) Uani 1 1 d .
H10D H 1.1624 0.1219 0.6221 0.021 Uiso 1 1 calc R
C112 C 1.2942(4) 0.20878(19) 0.65487(18) 0.0265(9) Uani 1 1 d .
H11D H 1.2181 0.2467 0.6508 0.040 Uiso 1 1 calc R
H11E H 1.3488 0.2106 0.6180 0.040 Uiso 1 1 calc R
H11F H 1.3576 0.2193 0.6924 0.040 Uiso 1 1 calc R
C122 C 1.3465(4) 0.0712(2) 0.66158(18) 0.0292(9) Uani 1 1 d .
H12A H 1.3049 0.0210 0.6662 0.044 Uiso 1 1 calc R
H12B H 1.4168 0.0811 0.6969 0.044 Uiso 1 1 calc R
H12C H 1.3934 0.0734 0.6225 0.044 Uiso 1 1 calc R
C13 C 0.7789(3) 0.30757(18) 0.53085(16) 0.0165(8) Uani 1 1 d .
C23 C 0.8808(3) 0.32378(18) 0.48869(16) 0.0155(8) Uani 1 1 d .
C33 C 0.8995(4) 0.39851(19) 0.47065(16) 0.0208(8) Uani 1 1 d .
H33A H 0.9708 0.4101 0.4433 0.025 Uiso 1 1 calc R
C43 C 0.8166(4) 0.45623(19) 0.49174(17) 0.0218(8) Uani 1 1 d .
H43A H 0.8305 0.5069 0.4791 0.026 Uiso 1 1 calc R
C53 C 0.7136(4) 0.43878(18) 0.53138(17) 0.0207(8) Uani 1 1 d .
H53A H 0.6552 0.4782 0.5451 0.025 Uiso 1 1 calc R
C61 C 0.9727(4) -0.0292(2) 0.68260(18) 0.0302(10) Uani 1 1 d .
H61A H 0.9747 -0.0844 0.6850 0.045 Uiso 1 1 calc R
H61B H 0.9499 -0.0084 0.7229 0.045 Uiso 1 1 calc R
H61C H 1.0663 -0.0106 0.6726 0.045 Uiso 1 1 calc R
C63 C 0.6918(4) 0.36535(19) 0.55214(17) 0.0189(8) Uani 1 1 d .
C71 C 0.8994(4) -0.04273(19) 0.57165(17) 0.0245(9) Uani 1 1 d .
H71A H 0.9114 -0.0971 0.5790 0.037 Uiso 1 1 calc R
H71B H 0.9889 -0.0213 0.5593 0.037 Uiso 1 1 calc R
H71C H 0.8236 -0.0344 0.5382 0.037 Uiso 1 1 calc R
C73 C 0.9734(3) 0.2624(2) 0.46295(16) 0.0201(8) Uani 1 1 d .
H73A H 0.9398 0.2126 0.4781 0.024 Uiso 1 1 calc R
C81 C 0.7160(4) -0.03510(19) 0.64960(18) 0.0251(9) Uani 1 1 d .
H81A H 0.7215 -0.0902 0.6535 0.038 Uiso 1 1 calc R
H81B H 0.6407 -0.0216 0.6172 0.038 Uiso 1 1 calc R
H81C H 0.6941 -0.0131 0.6896 0.038 Uiso 1 1 calc R
C83 C 1.1289(4) 0.2719(2) 0.4874(2) 0.0347(10) Uani 1 1 d .
H83A H 1.1368 0.2702 0.5332 0.052 Uiso 1 1 calc R
H83B H 1.1643 0.3206 0.4735 0.052 Uiso 1 1 calc R
H83C H 1.1857 0.2310 0.4713 0.052 Uiso 1 1 calc R
C91 C 0.5664(4) 0.23708(19) 0.44546(16) 0.0235(8) Uani 1 1 d .
H91A H 0.4966 0.2267 0.4101 0.035 Uiso 1 1 calc R
H91B H 0.6511 0.2608 0.4302 0.035 Uiso 1 1 calc R
H91C H 0.5243 0.2712 0.4748 0.035 Uiso 1 1 calc R
C93 C 0.9589(4) 0.2608(2) 0.39170(16) 0.0263(9) Uani 1 1 d .
H93A H 0.8585 0.2535 0.3768 0.039 Uiso 1 1 calc R
H93B H 1.0159 0.2191 0.3769 0.039 Uiso 1 1 calc R
H93C H 0.9929 0.3087 0.3756 0.039 Uiso 1 1 calc R
C101 C 0.4704(4) 0.1282(2) 0.49841(17) 0.0232(8) Uani 1 1 d .
H10A H 0.4003 0.1251 0.4621 0.035 Uiso 1 1 calc R
H10B H 0.4324 0.1598 0.5306 0.035 Uiso 1 1 calc R
H10C H 0.4898 0.0774 0.5152 0.035 Uiso 1 1 calc R
C103 C 0.5769(4) 0.34928(19) 0.59584(17) 0.0222(8) Uani 1 1 d .
H10E H 0.5674 0.2932 0.5995 0.027 Uiso 1 1 calc R
C111 C 0.6701(4) 0.1114(2) 0.42974(17) 0.0235(9) Uani 1 1 d .
H11A H 0.6001 0.1060 0.3936 0.035 Uiso 1 1 calc R
H11B H 0.6914 0.0617 0.4482 0.035 Uiso 1 1 calc R
H11C H 0.7579 0.1337 0.4163 0.035 Uiso 1 1 calc R
C113 C 0.6176(4) 0.3810(2) 0.66109(18) 0.0301(9) Uani 1 1 d .
H11G H 0.7103 0.3605 0.6771 0.045 Uiso 1 1 calc R
H11H H 0.5451 0.3666 0.6891 0.045 Uiso 1 1 calc R
H11I H 0.6235 0.4362 0.6589 0.045 Uiso 1 1 calc R
C123 C 0.4320(4) 0.3811(2) 0.5714(2) 0.0325(10) Uani 1 1 d .
H12D H 0.4085 0.3637 0.5285 0.049 Uiso 1 1 calc R
H12E H 0.4357 0.4364 0.5722 0.049 Uiso 1 1 calc R
H12F H 0.3589 0.3635 0.5980 0.049 Uiso 1 1 calc R

loop_
_atom_site_aniso_label
_atom_site_aniso_U_11
_atom_site_aniso_U_22
_atom_site_aniso_U_33
_atom_site_aniso_U_23
_atom_site_aniso_U_13
_atom_site_aniso_U_12
Co1 0.0237(3) 0.0157(2) 0.0227(3) -0.0016(2) -0.00556(19) -0.0023(2)
O1 0.0251(14) 0.0229(14) 0.0252(16) -0.0048(11) -0.0026(11) -0.0055(11)
C1 0.024(2) 0.021(2) 0.042(3) -0.0043(18) -0.0023(18) -0.0036(16)
C2 0.037(3) 0.027(2) 0.047(3) -0.010(2) 0.002(2) -0.0057(19)
C3 0.028(2) 0.028(2) 0.041(3) -0.0128(19) -0.0035(19) -0.0017(18)
C4 0.031(2) 0.031(2) 0.026(2) -0.0081(18) -0.0024(18) -0.0033(18)
N11 0.0155(15) 0.0143(14) 0.0152(16) 0.0003(12) -0.0025(12) -0.0007(12)
N21 0.0148(14) 0.0147(14) 0.0153(15) 0.0009(12) -0.0006(11) -0.0006(12)
C11 0.024(2) 0.0125(17) 0.021(2) 0.0013(15) -0.0033(16) -0.0009(14)
C21 0.0157(17) 0.0127(17) 0.0168(19) -0.0003(15) 0.0008(14) -0.0008(14)
C31 0.0170(18) 0.0138(17) 0.017(2) -0.0026(15) -0.0014(15) -0.0030(14)
C41 0.0157(18) 0.0173(18) 0.017(2) -0.0019(15) 0.0030(14) 0.0011(15)
C51 0.0205(19) 0.0176(18) 0.019(2) -0.0014(16) -0.0008(15) -0.0008(15)
C12 0.0227(19) 0.0091(16) 0.016(2) -0.0009(14) -0.0017(15) 0.0008(14)
C22 0.0207(19) 0.0123(17) 0.021(2) -0.0003(15) 0.0007(16) -0.0014(14)
C32 0.024(2) 0.0198(19) 0.017(2) 0.0002(16) 0.0035(16) 0.0004(16)
C42 0.025(2) 0.0212(19) 0.016(2) -0.0016(16) -0.0062(16) 0.0003(16)
C52 0.0108(18) 0.0205(18) 0.024(2) -0.0015(16) 0.0011(15) 0.0040(14)
C62 0.0209(19) 0.0103(16) 0.016(2) -0.0019(14) 0.0018(15) -0.0004(14)
C72 0.0202(19) 0.0226(19) 0.021(2) 0.0000(16) 0.0009(16) -0.0029(16)
C82 0.026(2) 0.030(2) 0.042(3) 0.0063(19) 0.0079(19) 0.0066(17)
C92 0.020(2) 0.026(2) 0.035(2) -0.0002(18) 0.0065(17) 0.0001(17)
C102 0.0191(19) 0.0198(18) 0.0130(19) 0.0017(15) 0.0021(15) 0.0019(15)
C112 0.032(2) 0.0184(19) 0.030(2) 0.0006(17) 0.0076(18) 0.0017(16)
C122 0.039(2) 0.022(2) 0.028(2) 0.0062(17) 0.0144(19) 0.0079(18)
C13 0.0147(18) 0.0152(17) 0.018(2) 0.0010(15) -0.0059(15) -0.0034(14)
C23 0.0171(18) 0.0138(17) 0.0147(19) -0.0018(14) -0.0042(15) -0.0025(14)
C33 0.0184(19) 0.0240(19) 0.019(2) 0.0029(16) -0.0042(15) -0.0072(15)
C43 0.022(2) 0.0157(18) 0.027(2) 0.0054(16) -0.0036(17) -0.0054(15)
C53 0.020(2) 0.0147(18) 0.027(2) -0.0012(16) -0.0016(16) 0.0042(15)
C61 0.043(2) 0.0153(19) 0.030(2) -0.0003(17) -0.0150(19) 0.0010(17)
C63 0.0161(19) 0.0189(18) 0.021(2) -0.0010(16) -0.0042(15) -0.0010(15)
C71 0.030(2) 0.0158(18) 0.028(2) 0.0017(16) 0.0025(18) 0.0016(16)
C73 0.0177(18) 0.0193(18) 0.023(2) 0.0018(16) 0.0030(15) 0.0013(15)
C81 0.029(2) 0.0168(18) 0.029(2) 0.0027(16) 0.0036(17) -0.0048(16)
C83 0.024(2) 0.037(2) 0.042(3) -0.006(2) -0.0034(18) 0.0048(18)
C91 0.027(2) 0.0191(18) 0.022(2) 0.0039(16) -0.0099(16) -0.0054(16)
C93 0.031(2) 0.025(2) 0.023(2) 0.0005(18) 0.0087(16) 0.0026(18)
C101 0.024(2) 0.027(2) 0.019(2) -0.0010(17) 0.0004(16) -0.0009(16)
C103 0.022(2) 0.0153(18) 0.029(2) -0.0018(16) 0.0040(17) 0.0012(15)
C111 0.026(2) 0.025(2) 0.019(2) -0.0001(16) -0.0022(16) -0.0046(16)
C113 0.029(2) 0.032(2) 0.030(2) 0.0019(19) 0.0087(18) 0.0042(18)
C123 0.024(2) 0.031(2) 0.044(3) -0.004(2) 0.0067(19) 0.0006(17)

loop_
_atom_type_symbol
_atom_type_description
_atom_type_scat_dispersion_real
_atom_type_scat_dispersion_imag
_atom_type_scat_source
C C 0.0033 0.0016 'International Tables Vol C Tables 4.2.6.8 and 6.1.1.4'
H H 0.0000 0.0000 'International Tables Vol C Tables 4.2.6.8 and 6.1.1.4'
N N 0.0061 0.0033 'International Tables Vol C Tables 4.2.6.8 and 6.1.1.4'
O O 0.0106 0.0060 'International Tables Vol C Tables 4.2.6.8 and 6.1.1.4'
Co Co 0.3494 0.9721 'International Tables Vol C Tables 4.2.6.8 and 6.1.1.4'

loop_
_geom_angle_atom_site_label_1
_geom_angle_atom_site_label_2
_geom_angle_atom_site_label_3
_geom_angle
N21 Co1 N11 99.46(11)
N21 Co1 O1 135.25(11)
N11 Co1 O1 125.02(11)
C4 O1 C1 109.5(3)
C4 O1 Co1 130.1(2)
C1 O1 Co1 119.2(2)
O1 C1 C2 105.9(3)
O1 C1 H1A 110.6
C2 C1 H1A 110.6
O1 C1 H1B 110.6
C2 C1 H1B 110.6
H1A C1 H1B 108.7
C1 C2 C3 103.6(3)
C1 C2 H2A 111.0
C3 C2 H2A 111.0
C1 C2 H2B 111.0
C3 C2 H2B 111.0
H2A C2 H2B 109.0
C4 C3 C2 101.9(3)
C4 C3 H3A 111.4
C2 C3 H3A 111.4
C4 C3 H3B 111.4
C2 C3 H3B 111.4
H3A C3 H3B 109.3
O1 C4 C3 104.3(3)
O1 C4 H4A 110.9
C3 C4 H4A 110.9
O1 C4 H4B 110.9
C3 C4 H4B 110.9
H4A C4 H4B 108.9
C21 N11 C12 126.4(3)
C21 N11 Co1 122.5(2)
C12 N11 Co1 110.7(2)
C41 N21 C13 129.9(3)
C41 N21 Co1 124.4(2)
C13 N21 Co1 104.94(19)
C61 C11 C71 105.6(3)
C61 C11 C81 107.1(3)
C71 C11 C81 109.8(3)
C61 C11 C21 116.8(3)
C71 C11 C21 108.2(3)
C81 C11 C21 109.2(3)
N11 C21 C31 120.9(3)
N11 C21 C11 124.9(3)
C31 C21 C11 114.2(3)
C41 C31 C21 132.7(3)
C41 C31 H31A 113.6
C21 C31 H31A 113.6
N21 C41 C31 119.9(3)
N21 C41 C51 125.7(3)
C31 C41 C51 114.4(3)
C91 C51 C101 106.1(3)
C91 C51 C111 106.8(3)
C101 C51 C111 108.9(3)
C91 C51 C41 115.8(3)
C101 C51 C41 109.3(3)
C111 C51 C41 109.6(3)
C62 C12 C22 120.0(3)
C62 C12 N11 120.2(3)
C22 C12 N11 119.4(3)
C32 C22 C12 118.8(3)
C32 C22 C72 120.3(3)
C12 C22 C72 120.8(3)
C42 C32 C22 121.8(3)
C42 C32 H32A 119.1
C22 C32 H32A 119.1
C52 C42 C32 119.4(3)
C52 C42 H42A 120.3
C32 C42 H42A 120.3
C42 C52 C62 121.7(3)
C42 C52 H52A 119.2
C62 C52 H52A 119.2
C52 C62 C12 118.2(3)
C52 C62 C102 119.6(3)
C12 C62 C102 122.1(3)
C92 C72 C82 110.9(3)
C92 C72 C22 113.1(3)
C82 C72 C22 109.7(3)
C92 C72 H72A 107.6
C82 C72 H72A 107.6
C22 C72 H72A 107.6
C72 C82 H82A 109.5
C72 C82 H82B 109.5
H82A C82 H82B 109.5
C72 C82 H82C 109.5
H82A C82 H82C 109.5
H82B C82 H82C 109.5
C72 C92 H92A 109.5
C72 C92 H92B 109.5
H92A C92 H92B 109.5
C72 C92 H92C 109.5
H92A C92 H92C 109.5
H92B C92 H92C 109.5
C112 C102 C62 110.4(3)
C112 C102 C122 109.4(3)
C62 C102 C122 112.6(3)
C112 C102 H10D 108.1
C62 C102 H10D 108.1
C122 C102 H10D 108.1
C102 C112 H11D 109.5
C102 C112 H11E 109.5
H11D C112 H11E 109.5
C102 C112 H11F 109.5
H11D C112 H11F 109.5
H11E C112 H11F 109.5
C102 C122 H12A 109.5
C102 C122 H12B 109.5
H12A C122 H12B 109.5
C102 C122 H12C 109.5
H12A C122 H12C 109.5
H12B C122 H12C 109.5
C23 C13 C63 120.5(3)
C23 C13 N21 119.4(3)
C63 C13 N21 119.5(3)
C33 C23 C13 118.9(3)
C33 C23 C73 119.1(3)
C13 C23 C73 122.0(3)
C43 C33 C23 121.5(3)
C43 C33 H33A 119.3
C23 C33 H33A 119.3
C53 C43 C33 118.8(3)
C53 C43 H43A 120.6
C33 C43 H43A 120.6
C43 C53 C63 122.4(3)
C43 C53 H53A 118.8
C63 C53 H53A 118.8
C11 C61 H61A 109.5
C11 C61 H61B 109.5
H61A C61 H61B 109.5
C11 C61 H61C 109.5
H61A C61 H61C 109.5
H61B C61 H61C 109.5
C53 C63 C13 117.9(3)
C53 C63 C103 120.3(3)
C13 C63 C103 121.9(3)
C11 C71 H71A 109.5
C11 C71 H71B 109.5
H71A C71 H71B 109.5
C11 C71 H71C 109.5
H71A C71 H71C 109.5
H71B C71 H71C 109.5
C83 C73 C23 111.0(3)
C83 C73 C93 110.6(3)
C23 C73 C93 111.8(3)
C83 C73 H73A 107.8
C23 C73 H73A 107.8
C93 C73 H73A 107.8
C11 C81 H81A 109.5
C11 C81 H81B 109.5
H81A C81 H81B 109.5
C11 C81 H81C 109.5
H81A C81 H81C 109.5
H81B C81 H81C 109.5
C73 C83 H83A 109.5
C73 C83 H83B 109.5
H83A C83 H83B 109.5
C73 C83 H83C 109.5
H83A C83 H83C 109.5
H83B C83 H83C 109.5
C51 C91 H91A 109.5
C51 C91 H91B 109.5
H91A C91 H91B 109.5
C51 C91 H91C 109.5
H91A C91 H91C 109.5
H91B C91 H91C 109.5
C73 C93 H93A 109.5
C73 C93 H93B 109.5
H93A C93 H93B 109.5
C73 C93 H93C 109.5
H93A C93 H93C 109.5
H93B C93 H93C 109.5
C51 C101 H10A 109.5
C51 C101 H10B 109.5
H10A C101 H10B 109.5
C51 C101 H10C 109.5
H10A C101 H10C 109.5
H10B C101 H10C 109.5
C63 C103 C123 112.4(3)
C63 C103 C113 111.2(3)
C123 C103 C113 109.1(3)
C63 C103 H10E 108.0
C123 C103 H10E 108.0
C113 C103 H10E 108.0
C51 C111 H11A 109.5
C51 C111 H11B 109.5
H11A C111 H11B 109.5
C51 C111 H11C 109.5
H11A C111 H11C 109.5
H11B C111 H11C 109.5
C103 C113 H11G 109.5
C103 C113 H11H 109.5
H11G C113 H11H 109.5
C103 C113 H11I 109.5
H11G C113 H11I 109.5
H11H C113 H11I 109.5
C103 C123 H12D 109.5
C103 C123 H12E 109.5
H12D C123 H12E 109.5
C103 C123 H12F 109.5
H12D C123 H12F 109.5
H12E C123 H12F 109.5

loop_
_geom_bond_atom_site_label_1
_geom_bond_atom_site_label_2
_geom_bond_distance
Co1 N21 1.881(3)
Co1 N11 1.902(3)
Co1 O1 2.002(2)
O1 C4 1.453(4)
O1 C1 1.456(4)
C1 C2 1.507(5)
C1 H1A 0.9900
C1 H1B 0.9900
C2 C3 1.524(5)
C2 H2A 0.9900
C2 H2B 0.9900
C3 C4 1.510(5)
C3 H3A 0.9900
C3 H3B 0.9900
C4 H4A 0.9900
C4 H4B 0.9900
N11 C21 1.345(4)
N11 C12 1.418(4)
N21 C41 1.337(4)
N21 C13 1.429(4)
C11 C61 1.529(5)
C11 C71 1.530(5)
C11 C81 1.532(5)
C11 C21 1.572(4)
C21 C31 1.403(4)
C31 C41 1.402(4)
C31 H31A 0.9500
C41 C51 1.545(5)
C51 C91 1.529(5)
C51 C101 1.536(5)
C51 C111 1.538(5)
C12 C62 1.413(5)
C12 C22 1.413(5)
C22 C32 1.380(5)
C22 C72 1.525(5)
C32 C42 1.379(5)
C32 H32A 0.9500
C42 C52 1.375(5)
C42 H42A 0.9500
C52 C62 1.396(5)
C52 H52A 0.9500
C62 C102 1.525(5)
C72 C92 1.523(5)
C72 C82 1.523(5)
C72 H72A 1.0000
C82 H82A 0.9800
C82 H82B 0.9800
C82 H82C 0.9800
C92 H92A 0.9800
C92 H92B 0.9800
C92 H92C 0.9800
C102 C112 1.519(5)
C102 C122 1.526(5)
C102 H10D 1.0000
C112 H11D 0.9800
C112 H11E 0.9800
C112 H11F 0.9800
C122 H12A 0.9800
C122 H12B 0.9800
C122 H12C 0.9800
C13 C23 1.401(5)
C13 C63 1.410(5)
C23 C33 1.394(5)
C23 C73 1.525(5)
C33 C43 1.384(5)
C33 H33A 0.9500
C43 C53 1.377(5)
C43 H43A 0.9500
C53 C63 1.395(5)
C53 H53A 0.9500
C61 H61A 0.9800
C61 H61B 0.9800
C61 H61C 0.9800
C63 C103 1.516(5)
C71 H71A 0.9800
C71 H71B 0.9800
C71 H71C 0.9800
C73 C83 1.522(5)
C73 C93 1.525(5)
C73 H73A 1.0000
C81 H81A 0.9800
C81 H81B 0.9800
C81 H81C 0.9800
C83 H83A 0.9800
C83 H83B 0.9800
C83 H83C 0.9800
C91 H91A 0.9800
C91 H91B 0.9800
C91 H91C 0.9800
C93 H93A 0.9800
C93 H93B 0.9800
C93 H93C 0.9800
C101 H10A 0.9800
C101 H10B 0.9800
C101 H10C 0.9800
C103 C123 1.527(5)
C103 C113 1.528(5)
C103 H10E 1.0000
C111 H11A 0.9800
C111 H11B 0.9800
C111 H11C 0.9800
C113 H11G 0.9800
C113 H11H 0.9800
C113 H11I 0.9800
C123 H12D 0.9800
C123 H12E 0.9800
C123 H12F 0.9800

loop_
_geom_torsion_atom_site_label_1
_geom_torsion_atom_site_label_2
_geom_torsion_atom_site_label_3
_geom_torsion_atom_site_label_4
_geom_torsion
N21 Co1 O1 C4 157.7(3)
N11 Co1 O1 C4 -15.0(3)
N21 Co1 O1 C1 -36.1(3)
N11 Co1 O1 C1 151.2(2)
C4 O1 C1 C2 -0.3(4)
Co1 O1 C1 C2 -169.1(2)
O1 C1 C2 C3 23.3(4)
C1 C2 C3 C4 -36.5(4)
C1 O1 C4 C3 -23.1(4)
Co1 O1 C4 C3 144.1(2)
C2 C3 C4 O1 36.6(4)
N21 Co1 N11 C21 1.6(3)
O1 Co1 N11 C21 176.4(2)
N21 Co1 N11 C12 -171.5(2)
O1 Co1 N11 C12 3.2(3)
N11 Co1 N21 C41 0.7(3)
O1 Co1 N21 C41 -173.3(2)
N11 Co1 N21 C13 -170.0(2)
O1 Co1 N21 C13 16.0(3)
C12 N11 C21 C31 168.1(3)
Co1 N11 C21 C31 -3.9(5)
C12 N11 C21 C11 -13.3(5)
Co1 N11 C21 C11 174.7(2)
C61 C11 C21 N11 -6.1(5)
C71 C11 C21 N11 -125.0(3)
C81 C11 C21 N11 115.5(4)
C61 C11 C21 C31 172.6(3)
C71 C11 C21 C31 53.7(4)
C81 C11 C21 C31 -65.8(4)
N11 C21 C31 C41 4.8(6)
C11 C21 C31 C41 -173.9(3)
C13 N21 C41 C31 167.8(3)
Co1 N21 C41 C31 -0.5(4)
C13 N21 C41 C51 -13.4(6)
Co1 N21 C41 C51 178.3(3)
C21 C31 C41 N21 -2.3(6)
C21 C31 C41 C51 178.7(4)
N21 C41 C51 C91 -0.5(5)
C31 C41 C51 C91 178.4(3)
N21 C41 C51 C101 -120.2(4)
C31 C41 C51 C101 58.6(4)
N21 C41 C51 C111 120.4(4)
C31 C41 C51 C111 -60.7(4)
C21 N11 C12 C62 105.7(4)
Co1 N11 C12 C62 -81.5(3)
C21 N11 C12 C22 -80.7(4)
Co1 N11 C12 C22 92.1(3)
C62 C12 C22 C32 -1.8(5)
N11 C12 C22 C32 -175.5(3)
C62 C12 C22 C72 174.0(3)
N11 C12 C22 C72 0.3(5)
C12 C22 C32 C42 0.4(5)
C72 C22 C32 C42 -175.5(3)
C22 C32 C42 C52 1.4(5)
C32 C42 C52 C62 -1.8(5)
C42 C52 C62 C12 0.4(5)
C42 C52 C62 C102 179.6(3)
C22 C12 C62 C52 1.4(5)
N11 C12 C62 C52 175.0(3)
C22 C12 C62 C102 -177.8(3)
N11 C12 C62 C102 -4.2(5)
C32 C22 C72 C92 -42.4(4)
C12 C22 C72 C92 141.8(3)
C32 C22 C72 C82 82.0(4)
C12 C22 C72 C82 -93.8(4)
C52 C62 C102 C112 -73.8(4)
C12 C62 C102 C112 105.4(4)
C52 C62 C102 C122 48.8(4)
C12 C62 C102 C122 -132.0(3)
C41 N21 C13 C23 -82.5(4)
Co1 N21 C13 C23 87.5(3)
C41 N21 C13 C63 105.9(4)
Co1 N21 C13 C63 -84.1(3)
C63 C13 C23 C33 3.2(5)
N21 C13 C23 C33 -168.3(3)
C63 C13 C23 C73 -177.9(3)
N21 C13 C23 C73 10.5(5)
C13 C23 C33 C43 -2.3(5)
C73 C23 C33 C43 178.8(3)
C23 C33 C43 C53 0.0(5)
C33 C43 C53 C63 1.4(5)
C43 C53 C63 C13 -0.5(5)
C43 C53 C63 C103 179.9(3)
C23 C13 C63 C53 -1.9(5)
N21 C13 C63 C53 169.6(3)
C23 C13 C63 C103 177.7(3)
N21 C13 C63 C103 -10.8(5)
C33 C23 C73 C83 66.7(4)
C13 C23 C73 C83 -112.2(4)
C33 C23 C73 C93 -57.3(4)
C13 C23 C73 C93 123.8(3)
C53 C63 C103 C123 51.8(4)
C13 C63 C103 C123 -127.8(3)
C53 C63 C103 C113 -70.9(4)
C13 C63 C103 C113 109.5(4)
